data_2241233
loop_
_publ_author_name
'Schirmer, Marie-Luis'
'Spannenberg, Anke'
'Werner, Thomas'

_publ_section_title
;
 Crystal structure of diethyl
 (<i>E</i>)-2-[(benzofuran-2-yl)methylidene]succinate
;
_journal_issue 11
_journal_name_full 'Acta Crystallographica Section E'
_journal_page_first o872
_journal_paper_doi 10.1107/S2056989015019313
_journal_volume 71
_journal_year 2015
_chemical_formula_iupac 'C17 H18 O5'
_chemical_formula_moiety 'C17 H18 O5'
_chemical_formula_sum 'C17 H18 O5'
_chemical_formula_weight 302.31
_chemical_name_systematic
;
Diethyl (<i>E</i>)-2-[(1-benzofuran-2-yl)methylidene]succinate
;
_space_group_crystal_system orthorhombic
_space_group_IT_number 19
_space_group_name_Hall 'P 2ac 2ab'
_space_group_name_H-M_alt 'P 21 21 21'
_symmetry_space_group_name_Hall 'P 2ac 2ab'
_symmetry_space_group_name_H-M 'P 21 21 21'
_atom_sites_solution_hydrogens geom
_audit_creation_method SHELXL-2014
_cell_angle_alpha 90
_cell_angle_beta 90
_cell_angle_gamma 90
_cell_formula_units_Z 4
_cell_length_a 7.0974(4)
_cell_length_b 8.0898(4)
_cell_length_c 26.9429(15)
_cell_measurement_reflns_used 4958
_cell_measurement_temperature 150(2)
_cell_measurement_theta_max 28.58
_cell_measurement_theta_min 2.63
_cell_volume 1546.97(14)
_computing_cell_refinement
;
SAINT (Bruker, 2013)
;
_computing_data_collection
;
APEX2 (Bruker, 2014)
;
_computing_data_reduction
;
SAINT (Bruker, 2013)
;
_computing_molecular_graphics
;
<i>XP</i> in <i>SHELXTL</i> (Sheldrick, 2008)
;
_computing_publication_material
;
<i>SHELXTL</i> (Sheldrick, 2008)
;
_computing_structure_refinement
;
SHELXL-2014 (Sheldrick, 2015)
;
_computing_structure_solution
;
SHELXS-97 (Sheldrick, 2008)
;
_diffrn_ambient_temperature 150(2)
_diffrn_detector_area_resol_mean 8.3333
_diffrn_measured_fraction_theta_full 1.000
_diffrn_measured_fraction_theta_max 0.999
_diffrn_measurement_device_type 'Bruker APEXII CCD'
_diffrn_measurement_method '\f and \w scans'
_diffrn_radiation_type MoK\a
_diffrn_radiation_wavelength 0.71073
_diffrn_reflns_av_R_equivalents 0.0207
_diffrn_reflns_limit_h_max 8
_diffrn_reflns_limit_h_min -9
_diffrn_reflns_limit_k_max 10
_diffrn_reflns_limit_k_min -9
_diffrn_reflns_limit_l_max 36
_diffrn_reflns_limit_l_min -35
_diffrn_reflns_number 11102
_diffrn_reflns_theta_full 25.242
_diffrn_reflns_theta_max 28.765
_diffrn_reflns_theta_min 1.512
_exptl_absorpt_coefficient_mu 0.095
_exptl_absorpt_correction_T_max 0.98
_exptl_absorpt_correction_T_min 0.84
_exptl_absorpt_correction_type multi-scan
_exptl_absorpt_process_details
;
(SADABS; Bruker, 2014)
;
_exptl_crystal_colour colourless
_exptl_crystal_density_diffrn 1.298
_exptl_crystal_description prism
_exptl_crystal_F_000 640
_exptl_crystal_size_max 0.456
_exptl_crystal_size_mid 0.350
_exptl_crystal_size_min 0.196
_refine_diff_density_max 0.250
_refine_diff_density_min -0.157
_refine_ls_abs_structure_details
;
Flack <i>x</i> determined using
 1441 quotients
[(<i>I</i>^+^)-(<i>I</i>^-^)]/[(<i>I</i>^+^)+(<i>I</i>^-^)]
(Parsons <i>et al.</i>, 2013)
;
_refine_ls_abs_structure_Flack -0.4(3)
_refine_ls_extinction_method none
_refine_ls_goodness_of_fit_ref 1.028
_refine_ls_hydrogen_treatment constr
_refine_ls_matrix_type full
_refine_ls_number_parameters 201
_refine_ls_number_reflns 4020
_refine_ls_number_restraints 0
_refine_ls_restrained_S_all 1.028
_refine_ls_R_factor_all 0.0403
_refine_ls_R_factor_gt 0.0353
_refine_ls_shift/su_max 0.000
_refine_ls_shift/su_mean 0.000
_refine_ls_structure_factor_coef Fsqd
_refine_ls_weighting_details 'w=1/[\s^2^(Fo^2^)+(0.0447P)^2^+0.2481P] where P=(Fo^2^+2Fc^2^)/3'
_refine_ls_weighting_scheme calc
_refine_ls_wR_factor_gt 0.0841
_refine_ls_wR_factor_ref 0.0866
_reflns_number_gt 3645
_reflns_number_total 4020
_reflns_threshold_expression 'I > 2\s(I)'
_cod_data_source_file rz5171sup1.cif
_cod_data_source_block I
_cod_database_code 2241233
_shelx_space_group_comment
;
The symmetry employed for this shelxl refinement is uniquely defined
by the following loop, which should always be used as a source of
symmetry information in preference to the above space-group names.
They are only intended as comments.
;
_shelxl_version_number 2.014

loop_
_space_group_symop_operation_xyz
'x, y, z'
'x+1/2, -y+1/2, -z'
'-x, y+1/2, -z+1/2'
'-x+1/2, -y, z+1/2'

loop_
_atom_site_type_symbol
_atom_site_label
_atom_site_fract_x
_atom_site_fract_y
_atom_site_fract_z
_atom_site_U_iso_or_equiv
_atom_site_adp_type
_atom_site_calc_flag
_atom_site_occupancy
C C1 1.1845(2) 0.8258(2) 0.20175(6) 0.0226(3) Uani d 1
C C2 1.3594(3) 0.9003(2) 0.20151(7) 0.0283(4) Uani d 1
H H2 1.4074 0.9551 0.1730 0.034 Uiso calc 1
C C3 1.4612(3) 0.8902(2) 0.24552(8) 0.0317(4) Uani d 1
H H3 1.5820 0.9403 0.2473 0.038 Uiso calc 1
C C4 1.3901(3) 0.8079(2) 0.28718(7) 0.0308(4) Uani d 1
H H4 1.4637 0.8033 0.3166 0.037 Uiso calc 1
C C5 1.2152(3) 0.7334(2) 0.28647(6) 0.0282(4) Uani d 1
H H5 1.1677 0.6777 0.3149 0.034 Uiso calc 1
C C6 1.1097(2) 0.7422(2) 0.24256(6) 0.0235(3) Uani d 1
C C7 0.9292(3) 0.6833(2) 0.22697(6) 0.0251(3) Uani d 1
H H7 0.8431 0.6206 0.2463 0.030 Uiso calc 1
C C8 0.9040(3) 0.7338(2) 0.17946(6) 0.0237(3) Uani d 1
C C9 0.7443(3) 0.7013(2) 0.14801(6) 0.0231(3) Uani d 1
H H9 0.6562 0.6249 0.1613 0.028 Uiso calc 1
C C10 0.6987(3) 0.7607(2) 0.10299(6) 0.0238(3) Uani d 1
C C11 0.8049(3) 0.8887(2) 0.07369(6) 0.0266(4) Uani d 1
H H11A 0.8143 0.8530 0.0386 0.032 Uiso calc 1
H H11B 0.9342 0.8994 0.0871 0.032 Uiso calc 1
C C12 0.7066(3) 1.0538(2) 0.07631(6) 0.0221(3) Uani d 1
C C13 0.6907(3) 1.3237(2) 0.04296(7) 0.0275(4) Uani d 1
H H13A 0.7166 1.3773 0.0753 0.033 Uiso calc 1
H H13B 0.5525 1.3171 0.0384 0.033 Uiso calc 1
C C14 0.7776(4) 1.4218(3) 0.00172(8) 0.0411(5) Uani d 1
H H14A 0.9137 1.4307 0.0072 0.062 Uiso calc 1
H H14B 0.7219 1.5326 0.0010 0.062 Uiso calc 1
H H14C 0.7541 1.3662 -0.0300 0.062 Uiso calc 1
C C15 0.5193(3) 0.7059(2) 0.07940(6) 0.0264(4) Uani d 1
C C16 0.2480(3) 0.5350(3) 0.08479(7) 0.0333(4) Uani d 1
H H16A 0.2709 0.4904 0.0511 0.040 Uiso calc 1
H H16B 0.1552 0.6259 0.0823 0.040 Uiso calc 1
C C17 0.1757(3) 0.4019(3) 0.11828(9) 0.0423(5) Uani d 1
H H17A 0.2665 0.3106 0.1193 0.063 Uiso calc 1
H H17B 0.0547 0.3612 0.1057 0.063 Uiso calc 1
H H17C 0.1586 0.4465 0.1518 0.063 Uiso calc 1
O O1 1.05847(18) 0.82331(16) 0.16268(4) 0.0251(3) Uani d 1
O O2 0.77290(18) 1.15850(15) 0.04184(4) 0.0255(3) Uani d 1
O O3 0.5870(2) 1.09132(17) 0.10586(5) 0.0325(3) Uani d 1
O O4 0.42296(19) 0.59499(17) 0.10627(5) 0.0294(3) Uani d 1
O O5 0.4678(2) 0.75572(19) 0.03924(5) 0.0382(4) Uani d 1

loop_
_atom_site_aniso_label
_atom_site_aniso_U_11
_atom_site_aniso_U_22
_atom_site_aniso_U_33
_atom_site_aniso_U_12
_atom_site_aniso_U_13
_atom_site_aniso_U_23
C1 0.0260(8) 0.0202(8) 0.0217(7) 0.0027(7) 0.0028(6) -0.0030(6)
C2 0.0274(9) 0.0263(9) 0.0314(9) -0.0004(8) 0.0098(7) -0.0024(7)
C3 0.0213(8) 0.0279(9) 0.0460(10) 0.0003(8) 0.0010(8) -0.0071(8)
C4 0.0287(9) 0.0290(9) 0.0349(9) 0.0047(8) -0.0086(7) -0.0045(8)
C5 0.0316(9) 0.0282(9) 0.0247(8) 0.0011(8) -0.0019(7) 0.0020(7)
C6 0.0244(8) 0.0210(8) 0.0250(8) 0.0004(7) 0.0018(6) -0.0007(7)
C7 0.0263(8) 0.0256(8) 0.0234(7) -0.0035(8) -0.0011(6) 0.0041(7)
C8 0.0273(9) 0.0205(8) 0.0232(7) -0.0006(7) 0.0013(6) 0.0011(6)
C9 0.0272(8) 0.0196(8) 0.0227(7) -0.0003(7) -0.0006(6) 0.0014(6)
C10 0.0307(9) 0.0203(8) 0.0205(7) 0.0061(7) 0.0005(6) -0.0011(6)
C11 0.0345(9) 0.0251(9) 0.0202(7) 0.0088(8) 0.0052(7) 0.0034(7)
C12 0.0271(9) 0.0218(8) 0.0176(7) 0.0003(7) -0.0019(6) -0.0007(6)
C13 0.0286(9) 0.0196(8) 0.0343(9) 0.0029(7) 0.0057(7) 0.0000(7)
C14 0.0496(13) 0.0254(10) 0.0483(12) 0.0056(10) 0.0184(10) 0.0096(9)
C15 0.0338(9) 0.0224(9) 0.0230(8) 0.0098(7) -0.0032(7) -0.0045(6)
C16 0.0259(9) 0.0382(11) 0.0356(10) 0.0064(9) -0.0093(8) -0.0103(8)
C17 0.0294(10) 0.0500(14) 0.0475(12) -0.0045(10) -0.0053(9) -0.0038(10)
O1 0.0295(6) 0.0262(6) 0.0197(5) -0.0021(6) 0.0032(5) 0.0010(5)
O2 0.0296(7) 0.0208(6) 0.0261(6) 0.0035(5) 0.0068(5) 0.0031(5)
O3 0.0433(8) 0.0269(7) 0.0272(6) 0.0057(6) 0.0126(6) 0.0008(5)
O4 0.0296(7) 0.0320(7) 0.0266(6) 0.0006(6) -0.0073(5) -0.0028(5)
O5 0.0503(9) 0.0375(8) 0.0267(6) 0.0075(7) -0.0135(6) 0.0018(6)

loop_
_atom_type_symbol
_atom_type_description
_atom_type_scat_dispersion_real
_atom_type_scat_dispersion_imag
_atom_type_scat_source
C C 0.0033 0.0016 'International Tables Vol C Tables 4.2.6.8 and 6.1.1.4'
H H 0.0000 0.0000 'International Tables Vol C Tables 4.2.6.8 and 6.1.1.4'
O O 0.0106 0.0060 'International Tables Vol C Tables 4.2.6.8 and 6.1.1.4'

loop_
_geom_angle_atom_site_label_1
_geom_angle_atom_site_label_2
_geom_angle_atom_site_label_3
_geom_angle
C2 C1 O1 125.84(16)
C2 C1 C6 123.88(16)
O1 C1 C6 110.28(15)
C1 C2 C3 115.95(17)
C1 C2 H2 122.0
C3 C2 H2 122.0
C2 C3 C4 121.64(17)
C2 C3 H3 119.2
C4 C3 H3 119.2
C5 C4 C3 121.42(17)
C5 C4 H4 119.3
C3 C4 H4 119.3
C4 C5 C6 118.00(17)
C4 C5 H5 121.0
C6 C5 H5 121.0
C1 C6 C5 119.10(16)
C1 C6 C7 105.72(15)
C5 C6 C7 135.18(16)
C8 C7 C6 107.16(16)
C8 C7 H7 126.4
C6 C7 H7 126.4
C7 C8 O1 111.12(16)
C7 C8 C9 127.21(17)
O1 C8 C9 121.66(14)
C10 C9 C8 130.98(17)
C10 C9 H9 114.5
C8 C9 H9 114.5
C9 C10 C15 118.98(17)
C9 C10 C11 126.78(17)
C15 C10 C11 114.12(15)
C10 C11 C12 110.69(15)
C10 C11 H11A 109.5
C12 C11 H11A 109.5
C10 C11 H11B 109.5
C12 C11 H11B 109.5
H11A C11 H11B 108.1
O3 C12 O2 123.10(16)
O3 C12 C11 125.51(16)
O2 C12 C11 111.37(14)
O2 C13 C14 107.76(15)
O2 C13 H13A 110.2
C14 C13 H13A 110.2
O2 C13 H13B 110.2
C14 C13 H13B 110.2
H13A C13 H13B 108.5
C13 C14 H14A 109.5
C13 C14 H14B 109.5
H14A C14 H14B 109.5
C13 C14 H14C 109.5
H14A C14 H14C 109.5
H14B C14 H14C 109.5
O5 C15 O4 123.46(18)
O5 C15 C10 122.67(18)
O4 C15 C10 113.86(15)
O4 C16 C17 107.07(16)
O4 C16 H16A 110.3
C17 C16 H16A 110.3
O4 C16 H16B 110.3
C17 C16 H16B 110.3
H16A C16 H16B 108.6
C16 C17 H17A 109.5
C16 C17 H17B 109.5
H17A C17 H17B 109.5
C16 C17 H17C 109.5
H17A C17 H17C 109.5
H17B C17 H17C 109.5
C1 O1 C8 105.71(13)
C12 O2 C13 115.07(13)
C15 O4 C16 116.38(14)

loop_
_geom_bond_atom_site_label_1
_geom_bond_atom_site_label_2
_geom_bond_distance
C1 C2 1.380(3)
C1 O1 1.381(2)
C1 C6 1.396(2)
C2 C3 1.391(3)
C2 H2 0.9500
C3 C4 1.399(3)
C3 H3 0.9500
C4 C5 1.380(3)
C4 H4 0.9500
C5 C6 1.402(2)
C5 H5 0.9500
C6 C7 1.430(2)
C7 C8 1.355(2)
C7 H7 0.9500
C8 O1 1.389(2)
C8 C9 1.439(2)
C9 C10 1.344(2)
C9 H9 0.9500
C10 C15 1.491(3)
C10 C11 1.504(3)
C11 C12 1.509(2)
C11 H11A 0.9900
C11 H11B 0.9900
C12 O3 1.203(2)
C12 O2 1.342(2)
C13 O2 1.459(2)
C13 C14 1.498(3)
C13 H13A 0.9900
C13 H13B 0.9900
C14 H14A 0.9800
C14 H14B 0.9800
C14 H14C 0.9800
C15 O5 1.211(2)
C15 O4 1.340(2)
C16 O4 1.453(2)
C16 C17 1.496(3)
C16 H16A 0.9900
C16 H16B 0.9900
C17 H17A 0.9800
C17 H17B 0.9800
C17 H17C 0.9800

loop_
_geom_hbond_atom_site_label_D
_geom_hbond_atom_site_label_H
_geom_hbond_atom_site_label_A
_geom_hbond_site_symmetry_A
_geom_hbond_distance_DH
_geom_hbond_distance_HA
_geom_hbond_distance_DA
_geom_hbond_angle_DHA
C2 H2 O3 1_655 0.95 2.47 3.412(2) 170
C11 H11A O5 2_565 0.99 2.52 3.458(2) 158
C11 H11B O1 . 0.99 2.30 3.044(2) 131

loop_
_geom_torsion_atom_site_label_1
_geom_torsion_atom_site_label_2
_geom_torsion_atom_site_label_3
_geom_torsion_atom_site_label_4
_geom_torsion
O1 C1 C2 C3 178.71(17)
C6 C1 C2 C3 -0.8(3)
C1 C2 C3 C4 0.5(3)
C2 C3 C4 C5 -0.1(3)
C3 C4 C5 C6 0.0(3)
C2 C1 C6 C5 0.7(3)
O1 C1 C6 C5 -178.89(15)
C2 C1 C6 C7 -179.37(17)
O1 C1 C6 C7 1.0(2)
C4 C5 C6 C1 -0.3(3)
C4 C5 C6 C7 179.9(2)
C1 C6 C7 C8 -0.6(2)
C5 C6 C7 C8 179.3(2)
C6 C7 C8 O1 0.0(2)
C6 C7 C8 C9 178.90(17)
C7 C8 C9 C10 171.75(19)
O1 C8 C9 C10 -9.4(3)
C8 C9 C10 C15 -178.91(17)
C8 C9 C10 C11 -3.1(3)
C9 C10 C11 C12 -103.4(2)
C15 C10 C11 C12 72.54(18)
C10 C11 C12 O3 15.9(3)
C10 C11 C12 O2 -165.74(14)
C9 C10 C15 O5 178.99(17)
C11 C10 C15 O5 2.7(2)
C9 C10 C15 O4 -2.1(2)
C11 C10 C15 O4 -178.38(15)
C2 C1 O1 C8 179.37(17)
C6 C1 O1 C8 -1.04(19)
C7 C8 O1 C1 0.65(19)
C9 C8 O1 C1 -178.34(16)
O3 C12 O2 C13 0.7(2)
C11 C12 O2 C13 -177.72(14)
C14 C13 O2 C12 -178.92(16)
O5 C15 O4 C16 -0.2(3)
C10 C15 O4 C16 -179.08(14)
C17 C16 O4 C15 174.43(16)

_cod_database_fobs_code 2241233
